data_7111239
loop_
_publ_author_name
'Jouaiti, Abdelaziz'
'Hosseini, Mir Wais'
'Kyritsakas, Nathalie'

_publ_section_title
;
 Non-centrosymmetric packing of 1-D coordination networks based on
 chirality
;
_journal_issue 17
_journal_name_full 'Chemical Communications'
_journal_page_first 1898
_journal_paper_doi 10.1039/b205556m
_journal_year 2002
_chemical_formula_moiety 'C25 H29 Cl11 Co N4 O2'
_chemical_formula_sum 'C25 H29 Cl11 Co N4 O2'
_chemical_formula_weight 866.45
_chemical_name_systematic ' ?'
_space_group_IT_number 5
_symmetry_cell_setting monoclinic
_symmetry_space_group_name_Hall 'C 2y'
_symmetry_space_group_name_H-M 'C 1 2 1'
_audit_creation_date 28-03-02
_cell_angle_alpha 90
_cell_angle_beta 125.960(5)
_cell_angle_gamma 90
_cell_formula_units_Z 4
_cell_length_a 26.1974(8)
_cell_length_b 11.2679(4)
_cell_length_c 16.6366(5)
_cell_measurement_reflns_used 10938
_cell_measurement_temperature 173
_cell_measurement_theta_max 30.0
_cell_measurement_theta_min 1.4
_cell_volume 3975.1(3)
_computing_publication_material CIFGEN_IN_OpenMoleN_(_1997)
_computing_structure_refinement LSFM_OpenMoleN_(_1997)
_computing_structure_solution Direct_methods_(SIR,_Burla_et_al.,_1989)
_diffrn_ambient_temperature 173
_diffrn_measurement_details
;
10938 reflections were collected using program Collect
("Collect" Data collection software, Nonius B.V., 1998)
The conditions were as follow : crystal to detector distance =  36. mm.
Scan angle =  1.8 deg 1 scans of   80 sec per frame.
Data collection was divided into  2 set(s)
with the following starting angles and number of frames :

Set 1 Theta =    8.80 Omega =    0.00 Kappa =    0.00   90 frames
Set 2 Theta =   -7.20 Kappa = -154.90 Phi   =    0.00   19 frames
Friedel pairs were averaged. Internal R = 0.05
;
_diffrn_measurement_device_type KappaCCD
_diffrn_measurement_method '\p scans'
_diffrn_radiation_monochromator graphite
_diffrn_radiation_type Mo-K\a
_diffrn_radiation_wavelength 0.71073
_diffrn_reflns_av_R_equivalents 0.050
_diffrn_reflns_av_sigmaI/netI 0.333
_diffrn_reflns_limit_h_max 36
_diffrn_reflns_limit_h_min -36
_diffrn_reflns_limit_k_max 15
_diffrn_reflns_limit_k_min -15
_diffrn_reflns_limit_l_max 23
_diffrn_reflns_limit_l_min -23
_diffrn_reflns_number 10938
_diffrn_reflns_theta_max 29.97
_diffrn_reflns_theta_min 2.5
_diffrn_source xray_tube
_diffrn_standards_decay_% 0
_exptl_absorpt_coefficient_mu 1.199
_exptl_absorpt_correction_T_max 0.869
_exptl_absorpt_correction_T_min 0.795
_exptl_absorpt_correction_type refdelf_(Walker_&_Stuart,_1983)
_exptl_crystal_colour brown
_exptl_crystal_density_diffrn 1.45
_exptl_crystal_density_method none
_exptl_crystal_description prism
_exptl_crystal_F_000 1748
_exptl_crystal_size_max 0.16
_exptl_crystal_size_mid 0.12
_exptl_crystal_size_min 0.10
_refine_diff_density_max 0.673
_refine_diff_density_min -0.142
_refine_ls_abs_structure_details 'Flack H D  (1983), Acta Cryst. A39, 876-881'
_refine_ls_abs_structure_Flack 0.04(2)
_refine_ls_extinction_method none
_refine_ls_goodness_of_fit_all 2.771
_refine_ls_goodness_of_fit_ref 1.358
_refine_ls_hydrogen_treatment noref
_refine_ls_matrix_type full
_refine_ls_number_constraints 0
_refine_ls_number_parameters 428
_refine_ls_number_reflns 3591
_refine_ls_number_restraints 41
_refine_ls_R_factor_all 0.135
_refine_ls_R_factor_gt 0.078
_refine_ls_shift/esd_mean 0.010
_refine_ls_shift/su_max 0.000
_refine_ls_structure_factor_coef F
_refine_ls_weighting_scheme sigma
_refine_ls_wR_factor_all 0.218
_refine_ls_wR_factor_ref 0.114
_reflns_number_gt 3591
_reflns_number_total 6009
_reflns_threshold_expression >3.0\s(I)
_cod_data_source_file b205556msup1.cif
_cod_data_source_block st1112
_cod_original_cell_volume 3975.1(2)
_cod_original_sg_symbol_Hall ' C 2y'
_cod_database_code 7111239

loop_
_symmetry_equiv_pos_as_xyz
x,y,z
-x,+y,-z
1/2+x,1/2+y,+z
1/2-x,1/2+y,-z

loop_
_atom_site_aniso_label
_atom_site_aniso_U_11
_atom_site_aniso_U_22
_atom_site_aniso_U_33
_atom_site_aniso_U_12
_atom_site_aniso_U_13
_atom_site_aniso_U_23
_atom_site_aniso_type_symbol
CO1 0.0376(8) 0.0078(8) 0.0279(7) 0.0000 0.0199(5) 0.0000 Co
CL1 0.039(1) 0.024(1) 0.0295(9) -0.002(1) 0.0180(7) -0.003(1) Cl
N1 0.041(4) 0.016(5) 0.027(3) 0.003(4) 0.018(3) 0.001(4) N
C1 0.037(4) 0.014(5) 0.031(4) -0.003(4) 0.023(3) -0.002(4) C
O1 0.041(3) 0.023(4) 0.054(3) 0.002(3) 0.034(2) 0.001(4) O
C2 0.052(5) 0.028(7) 0.048(5) -0.008(5) 0.037(3) -0.005(5) C
C3 0.035(4) 0.021(5) 0.029(4) -0.011(5) 0.018(3) -0.003(5) C
C4 0.060(5) 0.021(6) 0.031(4) -0.006(5) 0.031(3) -0.003(4) C
C5 0.081(7) 0.051(9) 0.056(6) -0.028(7) 0.047(4) -0.008(7) C
C6 0.074(7) 0.042(9) 0.035(5) -0.010(7) 0.034(4) -0.005(6) C
C7 0.032(4) 0.022(6) 0.039(4) 0.000(4) 0.024(3) 0.001(4) C
C8 0.037(4) 0.016(5) 0.040(4) 0.005(4) 0.025(3) -0.005(4) C
C9 0.045(7) 0.011(7) 0.036(6) 0.0000 0.025(4) 0.0000 C
N2 0.047(6) 0.005(6) 0.033(5) 0.0000 0.023(4) 0.0000 N
N3 0.034(5) 0.011(6) 0.026(4) 0.0000 0.019(3) 0.0000 N
C10 0.033(4) 0.017(6) 0.031(4) 0.002(4) 0.018(3) -0.003(4) C
C11 0.029(5) 0.026(6) 0.044(5) -0.002(5) 0.019(3) 0.005(5) C
C12 0.029(6) 0.016(7) 0.024(6) 0.0000 0.012(4) 0.0000 C
CO2 0.0345(8) 0.0118(9) 0.0296(7) 0.0000 0.0177(5) 0.0000 Co
CL2 0.042(1) 0.030(1) 0.030(1) 0.002(1) 0.0177(7) 0.000(1) Cl
N4 0.032(4) 0.016(4) 0.035(4) 0.001(4) 0.021(2) -0.006(4) N
C13 0.035(4) 0.018(6) 0.032(4) 0.001(4) 0.022(3) -0.000(4) C
O2 0.041(3) 0.014(4) 0.052(3) 0.003(3) 0.032(2) -0.001(4) O
C14 0.034(5) 0.025(6) 0.056(5) -0.005(5) 0.028(3) -0.011(5) C
C15 0.045(5) 0.019(5) 0.035(4) 0.005(5) 0.025(3) -0.001(5) C
C16 0.059(6) 0.020(6) 0.027(4) -0.006(5) 0.024(3) -0.009(4) C
C17 0.048(6) 0.043(8) 0.046(5) 0.006(6) 0.026(4) -0.010(6) C
C18 0.041(5) 0.07(1) 0.039(5) 0.004(8) 0.024(3) 0.003(8) C
C19 0.038(5) 0.014(6) 0.026(4) 0.002(4) 0.017(3) 0.000(4) C
C20 0.029(4) 0.017(5) 0.029(4) -0.001(4) 0.017(3) -0.004(4) C
C21 0.035(6) 0.011(7) 0.040(6) 0.0000 0.025(4) 0.0000 C
N5 0.042(5) 0.010(6) 0.041(5) 0.0000 0.029(3) 0.0000 N
N6 0.039(6) 0.023(7) 0.022(5) 0.0000 0.015(4) 0.0000 N
C22 0.038(5) 0.026(7) 0.030(4) 0.004(5) 0.020(3) 0.003(4) C
C23 0.037(5) 0.016(5) 0.038(5) -0.005(5) 0.020(3) -0.004(5) C
C24 0.039(7) 0.009(6) 0.014(5) 0.0000 0.013(4) 0.0000 C
C25 0.025(8) 0.02(1) 0.025(7) 0.000(8) 0.015(5) 0.000(8) C
CL3 0.037(3) 0.045(4) 0.030(3) 0.017(3) 0.000(2) -0.006(3) Cl
CL4 0.054(3) 0.069(5) 0.045(2) 0.021(3) 0.035(2) -0.001(3) Cl
CL5 0.039(2) 0.026(3) 0.021(2) 0.001(2) 0.016(1) 0.003(2) Cl
C26 0.057(7) 0.09(2) 0.081(9) 0.02(1) 0.035(6) -0.01(1) C
CL6 0.095(3) 0.065(4) 0.148(4) -0.002(3) 0.074(2) -0.013(3) Cl
CL7 0.125(3) 0.138(5) 0.102(3) 0.062(3) 0.068(2) 0.014(4) Cl
CL8 0.075(2) 0.078(3) 0.079(2) 0.003(3) 0.040(2) -0.016(3) Cl
C27 0.08(1) 0.09(2) 0.03(1) 0.06(1) 0.013(9) -0.01(1) C
CL9 0.131(6) 0.101(9) 0.077(4) 0.041(6) 0.071(3) 0.041(5) Cl
CL10 0.090(4) 0.11(1) 0.110(4) 0.015(5) 0.078(2) 0.020(6) Cl
CL11 0.134(4) 0.038(5) 0.110(4) -0.000(4) 0.098(2) -0.004(4) Cl
C28 0.084(9) 0.05(1) 0.10(1) -0.007(9) 0.055(7) 0.009(9) C
CL12 0.064(2) 0.082(4) 0.055(2) 0.008(3) 0.025(1) 0.008(2) Cl
CL13 0.205(3) 0.071(4) 0.266(4) 0.047(3) 0.198(2) 0.048(4) Cl
CL14 0.158(4) 0.111(5) 0.060(2) 0.013(5) 0.052(2) 0.009(4) Cl

loop_
_atom_site_label
_atom_site_fract_x
_atom_site_fract_y
_atom_site_fract_z
_atom_site_U_iso_or_equiv
_atom_site_occupancy
_atom_site_thermal_displace_type
_atom_site_calc_flag
_atom_site_calc_attached_atom
_atom_site_type_symbol
CO1 0.5000 0.7756 0.5000 0.0201(7) 0.500 Uani ? ? Co
CL1 0.5993(1) 0.7780(3) 0.6661(2) 0.030(1) 1.000 Uani ? ? Cl
N1 0.4449(5) 0.828(1) 0.5585(7) 0.026(4) 1.000 Uani ? ? N
C1 0.4394(5) 0.939(1) 0.5594(7) 0.025(4) 1.000 Uani ? ? C
O1 0.4035(4) 0.9853(9) 0.5854(6) 0.037(4) 1.000 Uani ? ? O
C2 0.3765(6) 0.884(1) 0.6006(9) 0.042(5) 1.000 Uani ? ? C
C3 0.4045(5) 0.776(1) 0.5840(7) 0.028(4) 1.000 Uani ? ? C
C4 0.4409(6) 0.692(1) 0.6731(8) 0.034(5) 1.000 Uani ? ? C
C5 0.3962(7) 0.635(2) 0.695(1) 0.062(7) 1.000 Uani ? ? C
C6 0.4975(7) 0.756(2) 0.7652(9) 0.048(7) 1.000 Uani ? ? C
C7 0.4701(5) 1.023(1) 0.5310(8) 0.030(5) 1.000 Uani ? ? C
C8 0.4687(5) 1.144(1) 0.5317(8) 0.029(5) 1.000 Uani ? ? C
C9 0.5000 1.207(2) 0.5000 0.026(7) 0.500 Uani ? ? C
N2 0.5000 0.961(1) 0.5000 0.020(5) 0.500 Uani ? ? N
N3 0.5000 1.586(1) 0.5000 0.021(5) 0.500 Uani ? ? N
C10 0.4479(5) 1.526(1) 0.4704(8) 0.026(5) 1.000 Uani ? ? C
C11 0.4463(6) 1.404(1) 0.4701(9) 0.033(5) 1.000 Uani ? ? C
C12 0.5000 1.339(2) 0.5000 0.023(6) 0.500 Uani ? ? C
CO2 0.5000 1.0533(2) 1.0000 0.0229(8) 0.500 Uani ? ? Co
CL2 0.4301(1) 1.0462(4) 0.8219(2) 0.034(1) 1.000 Uani ? ? Cl
N4 0.5834(4) 1.1076(9) 1.0012(7) 0.026(4) 1.000 Uani ? ? N
C13 0.5890(5) 1.219(1) 1.0014(8) 0.027(5) 1.000 Uani ? ? C
O2 0.6371(3) 1.2665(8) 1.0057(6) 0.031(3) 1.000 Uani ? ? O
C14 0.6759(5) 1.167(1) 1.015(1) 0.036(5) 1.000 Uani ? ? C
C15 0.6381(5) 1.055(1) 1.0053(8) 0.031(5) 1.000 Uani ? ? C
C16 0.6158(6) 0.980(1) 0.9142(8) 0.032(5) 1.000 Uani ? ? C
C17 0.6695(6) 0.919(2) 0.925(1) 0.046(6) 1.000 Uani ? ? C
C18 0.5739(6) 1.049(2) 0.8136(9) 0.049(6) 1.000 Uani ? ? C
C19 0.5439(5) 1.299(1) 1.0000(8) 0.024(5) 1.000 Uani ? ? C
C20 0.5459(5) 1.425(1) 0.9995(8) 0.024(4) 1.000 Uani ? ? C
C21 0.5000 1.487(2) 1.0000 0.025(6) 0.500 Uani ? ? C
N5 0.5000 1.241(1) 1.0000 0.026(5) 0.500 Uani ? ? N
N6 0.5000 1.865(1) 1.0000 0.027(6) 0.500 Uani ? ? N
C22 0.4461(5) 1.805(1) 0.9496(8) 0.031(5) 1.000 Uani ? ? C
C23 0.4434(5) 1.681(1) 0.9478(9) 0.028(5) 1.000 Uani ? ? C
C24 0.5000 1.619(1) 1.0000 0.017(6) 0.500 Uani ? ? C
C25 0.624(1) 0.525(2) 0.812(1) 0.025(9) 0.500 Uani ? ? C
CL3 0.5552(3) 0.4401(8) 0.7701(5) 0.037(3) 0.500 Uani ? ? Cl
CL4 0.6782(3) 0.4394(9) 0.8117(5) 0.056(3) 0.500 Uani ? ? Cl
CL5 0.6565(3) 0.5796(6) 0.9317(4) 0.028(2) 0.500 Uani ? ? Cl
C26 0.2722(8) 1.037(2) 0.681(1) 0.08(1) 1.000 Uani ? ? C
CL6 0.2624(3) 0.8947(6) 0.7023(5) 0.097(3) 1.000 Uani ? ? Cl
CL7 0.2522(3) 1.0657(9) 0.5622(4) 0.121(4) 1.000 Uani ? ? Cl
CL8 0.2239(2) 1.1374(6) 0.6959(4) 0.077(3) 1.000 Uani ? ? Cl
C27 0.380(1) 1.285(4) 0.657(2) 0.06(1) 0.500 Uani ? ? C
CL9 0.3366(5) 1.299(1) 0.5427(7) 0.101(6) 0.500 Uani ? ? Cl
CL10 0.4544(4) 1.309(1) 0.7216(7) 0.104(6) 0.500 Uani ? ? Cl
CL11 0.3479(4) 1.3349(9) 0.7229(6) 0.083(4) 0.500 Uani ? ? Cl
C28 0.2072(9) 1.520(2) 0.727(1) 0.07(1) 1.000 Uani ? ? C
CL12 0.2735(2) 1.4471(6) 0.8286(3) 0.066(2) 1.000 Uani ? ? Cl
CL13 0.1886(3) 1.6458(7) 0.7602(5) 0.157(4) 1.000 Uani ? ? Cl
CL14 0.2171(3) 1.5498(9) 0.6352(4) 0.102(4) 1.000 Uani ? ? Cl
H1 0.3319 0.8845 0.5542 0.0502 1.000 Uiso calc C2 H
H2 0.3876 0.8840 0.6662 0.0502 1.000 Uiso calc C2 H
H3 0.3723 0.7256 0.5335 0.0373 1.000 Uiso calc C3 H
H4 0.4579 0.6294 0.6573 0.0458 1.000 Uiso calc C4 H
H5 0.4197 0.5834 0.7503 0.0765 1.000 Uiso calc C5 H
H6 0.3774 0.6957 0.7089 0.0765 1.000 Uiso calc C5 H
H7 0.3643 0.5912 0.6384 0.0765 1.000 Uiso calc C5 H
H8 0.5193 0.7023 0.8194 0.0641 1.000 Uiso calc C6 H
H9 0.5253 0.7843 0.7504 0.0641 1.000 Uiso calc C6 H
H10 0.4825 0.8212 0.7823 0.0641 1.000 Uiso calc C6 H
H11 0.4470 1.1847 0.5532 0.0387 1.000 Uiso calc C8 H
H12 0.4106 1.5681 0.4487 0.0356 1.000 Uiso calc C10 H
H13 0.4085 1.3638 0.4494 0.0457 1.000 Uiso calc C11 H
H14 0.7158 1.1681 1.0783 0.0488 1.000 Uiso calc C14 H
H15 0.6819 1.1687 0.9643 0.0488 1.000 Uiso calc C14 H
H16 0.6632 1.0014 1.0585 0.0416 1.000 Uiso calc C15 H
H17 0.5888 0.9207 0.9111 0.0470 1.000 Uiso calc C16 H
H18 0.6546 0.8725 0.8676 0.0606 1.000 Uiso calc C17 H
H19 0.6986 0.9766 0.9324 0.0606 1.000 Uiso calc C17 H
H20 0.6900 0.8693 0.9819 0.0606 1.000 Uiso calc C17 H
H21 0.5616 0.9972 0.7600 0.0656 1.000 Uiso calc C18 H
H22 0.5374 1.0787 0.8062 0.0656 1.000 Uiso calc C18 H
H23 0.5973 1.1135 0.8136 0.0656 1.000 Uiso calc C18 H
H24 0.5774 1.4653 0.9988 0.0322 1.000 Uiso calc C20 H
H25 0.4077 1.8486 0.9130 0.0404 1.000 Uiso calc C22 H
H26 0.4041 1.6406 0.9122 0.0406 1.000 Uiso calc C23 H

loop_
_atom_type_symbol
_atom_type_scat_dispersion_real
_atom_type_scat_dispersion_imag
_atom_type_scat_source
C 0.002 0.002 International_Tables_Vol_IV_Table_2.3.1
H 0.000 0.000 International_Tables_Vol_IV_Table_2.3.1
Cl 0.132 0.159 International_Tables_Vol_IV_Table_2.3.1
Co 0.299 0.973 International_Tables_Vol_IV_Table_2.3.1
N 0.004 0.003 International_Tables_Vol_IV_Table_2.3.1
O 0.008 0.006 International_Tables_Vol_IV_Table_2.3.1

loop_
_geom_angle_atom_site_label_1
_geom_angle_atom_site_label_2
_geom_angle_atom_site_label_3
_geom_angle
_geom_angle_site_symmetry_1
_geom_angle_site_symmetry_3
CL1 CO1 CL1 178.7(2) . 2_656
CL1 CO1 N1 92.0(3) . .
CL1 CO1 N1 87.6(3) . 2_656
CL1 CO1 N2 89.4(1) . .
CL1 CO1 N3 90.6(1) . ._545
CL1 CO1 N1 87.6(3) 2_656 .
CL1 CO1 N1 92.0(3) 2_656 2_656
CL1 CO1 N2 89.4(1) 2_656 .
CL1 CO1 N3 90.6(1) 2_656 ._545
N1 CO1 N1 149.5(6) . 2_656
N1 CO1 N2 74.8(3) . .
N1 CO1 N3 105.2(3) . ._545
N1 CO1 N2 74.8(3) 2_656 .
N1 CO1 N3 105.2(3) 2_656 ._545
N2 CO1 N3 180.00 . ._545
CL2 CO2 CL2 176.2(2) . 2_657
CL2 CO2 N4 93.0(3) . .
CL2 CO2 N4 88.0(3) . 2_657
CL2 CO2 N5 91.9(1) . .
CL2 CO2 N6 88.1(1) . ._545
CL2 CO2 N4 88.0(3) 2_657 .
CL2 CO2 N4 93.0(3) 2_657 2_657
CL2 CO2 N5 91.9(1) 2_657 .
CL2 CO2 N6 88.1(1) 2_657 ._545
N4 CO2 N4 148.5(6) . 2_657
N4 CO2 N5 74.3(3) . .
N4 CO2 N6 105.7(3) . ._545
N4 CO2 N5 74.3(3) 2_657 .
N4 CO2 N6 105.7(3) 2_657 ._545
N5 CO2 N6 180.00 . ._545
C1 N1 C3 106(1) . .
N1 C1 O1 119(1) . .
N1 C1 C7 122(1) . .
O1 C1 C7 118(1) . .
C1 O1 C2 104(1) . .
O1 C2 C3 105(1) . .
N1 C3 C2 103(1) . .
N1 C3 C4 112(1) . .
C2 C3 C4 114(1) . .
C3 C4 C5 110(1) . .
C3 C4 C6 111(1) . .
C5 C4 C6 112(1) . .
C1 C7 C8 127(1) . .
C1 C7 N2 109(1) . .
C8 C7 N2 122(1) . .
C7 C8 C9 118(1) . .
C8 C9 C8 118(1) . 2_656
C8 C9 C12 120.5(9) . .
C8 C9 C12 120.5(9) 2_656 .
C7 N2 C7 118(1) . 2_656
C10 N3 C10 118(1) . 2_656
N3 C10 C11 122(1) . .
C10 C11 C12 120(1) . .
C9 C12 C11 121(1) . .
C9 C12 C11 121(1) . 2_656
C11 C12 C11 116(1) . 2_656
C13 N4 C15 106(1) . .
N4 C13 O2 120(1) . .
N4 C13 C19 121(1) . .
O2 C13 C19 118(1) . .
C13 O2 C14 105(1) . .
O2 C14 C15 104(1) . .
N4 C15 C14 102(1) . .
N4 C15 C16 111(1) . .
C14 C15 C16 114(1) . .
C15 C16 C17 110(1) . .
C15 C16 C18 113(1) . .
C17 C16 C18 112(1) . .
C13 C19 C20 125(1) . .
C13 C19 N5 112(1) . .
C20 C19 N5 122(1) . .
C19 C20 C21 117(1) . .
C20 C21 C20 119(1) . 2_657
C20 C21 C24 120.2(9) . .
C20 C21 C24 120.2(9) 2_657 .
C19 N5 C19 120(1) . 2_657
C22 N6 C22 118(1) . 2_657
N6 C22 C23 123(1) . .
C22 C23 C24 117(1) . .
C21 C24 C23 120.2(9) . .
C21 C24 C23 120.2(9) . 2_657
C23 C24 C23 119(1) . 2_657
CL3 C25 CL4 110(1) . .
CL3 C25 CL5 109(1) . .
CL4 C25 CL5 110(1) . .
CL6 C26 CL7 114(1) . .
CL6 C26 CL8 111(1) . .
CL7 C26 CL8 105(1) . .
CL9 C27 CL10 123(3) . .
CL9 C27 CL11 115(2) . .
CL10 C27 CL11 110(2) . .
CL12 C28 CL13 112(1) . .
CL12 C28 CL14 111(1) . .
CL13 C28 CL14 110(1) . .

loop_
_geom_bond_atom_site_label_1
_geom_bond_atom_site_label_2
_geom_bond_distance
_geom_bond_site_symmetry_2
CO1 CL1 2.442(3) .
CO1 CL1 2.442(3) 2_656
CO1 N1 2.24(1) .
CO1 N1 2.24(1) 2_656
CO1 N2 2.08(2) .
CO1 N2 2.08(2) 2_656
CO1 N3 2.13(2) ._545
CO1 N3 2.13(2) 2_646
CO2 CL2 2.401(3) .
CO2 CL2 2.401(3) 2_657
CO2 N4 2.26(1) .
CO2 N4 2.26(1) 2_657
CO2 N5 2.11(2) .
CO2 N5 2.11(2) 2_657
CO2 N6 2.12(2) ._545
CO2 N6 2.12(2) 2_647
N1 C1 1.26(2) .
N1 C3 1.47(2) .
C1 O1 1.35(2) .
C1 C7 1.48(2) .
O1 C2 1.44(2) .
C2 C3 1.53(2) .
C3 C4 1.53(2) .
C4 C5 1.55(2) .
C4 C6 1.55(2) .
C7 C8 1.37(2) .
C7 N2 1.36(2) .
C7 N2 1.36(2) 2_656
C8 C9 1.40(2) .
C8 C9 1.40(2) 2_656
C9 C12 1.48(3) .
C9 C12 1.48(3) 2_656
N3 C10 1.34(2) .
N3 C10 1.34(2) 2_656
C10 C11 1.37(2) .
C11 C12 1.39(2) .
C11 C12 1.39(2) 2_656
N4 C13 1.26(2) .
N4 C15 1.51(2) .
C13 O2 1.33(2) .
C13 C19 1.48(2) .
O2 C14 1.46(2) .
C14 C15 1.54(2) .
C15 C16 1.53(2) .
C16 C17 1.48(2) .
C16 C18 1.57(2) .
C19 C20 1.42(2) .
C19 N5 1.32(2) .
C19 N5 1.32(2) 2_657
C20 C21 1.40(2) .
C20 C21 1.40(2) 2_657
C21 C24 1.49(2) .
C21 C24 1.49(2) 2_657
N6 C22 1.33(2) .
N6 C22 1.33(2) 2_657
C22 C23 1.40(2) .
C23 C24 1.39(2) .
C23 C24 1.39(2) 2_657
C25 CL3 1.78(3) .
C25 CL4 1.73(3) .
C25 CL5 1.76(3) .
C26 CL6 1.70(3) .
C26 CL7 1.76(3) .
C26 CL8 1.81(2) .
C27 CL9 1.54(4) .
C27 CL10 1.59(5) .
C27 CL11 1.83(4) .
C28 CL12 1.76(2) .
C28 CL13 1.70(3) .
C28 CL14 1.73(3) .
